data_1008780
loop_
_publ_author_name
'Busing, W R'
'Levy, H A'

_publ_section_title
;
Neutron diffraction study of calcium hydroxide
;
_journal_coden_ASTM JCPSA6
_journal_name_full 'Journal of Chemical Physics'
_journal_page_first 563
_journal_page_last 568
_journal_volume 26
_journal_year 1957
_chemical_compound_source 'synthetic by slow precipitation'
_chemical_formula_structural 'Ca (O H)2'
_chemical_formula_sum 'Ca H2 O2'
_chemical_name_mineral Portlandite
_chemical_name_systematic 'Calcium hydroxide'
_space_group_IT_number 164
_symmetry_cell_setting trigonal
_symmetry_Int_Tables_number 164
_symmetry_space_group_name_Hall '-P 3 2"'
_symmetry_space_group_name_H-M 'P -3 m 1'
_cell_angle_alpha 90
_cell_angle_beta 90
_cell_angle_gamma 120
_cell_formula_units_Z 1
_cell_length_a 3.5862(6)
_cell_length_b 3.5862(6)
_cell_length_c 4.8801(17)
_cell_volume 54.4
_exptl_crystal_density_meas 2.24
_refine_ls_R_factor_all 0.033
_cod_original_formula_sum 'H2 Ca O2'
_cod_database_code 1008780

loop_
_symmetry_equiv_pos_as_xyz
x,y,z
-y,x-y,z
y-x,-x,z
-y,-x,z
x,x-y,z
y-x,y,z
-x,-y,-z
y,y-x,-z
x-y,x,-z
y,x,-z
-x,y-x,-z
x-y,-y,-z

loop_
_atom_site_aniso_label
_atom_site_aniso_B_11
_atom_site_aniso_B_12
_atom_site_aniso_B_13
_atom_site_aniso_B_22
_atom_site_aniso_B_23
_atom_site_aniso_B_33
Ca1 0.30(4) 0.15(2) 0. 0.30(4) 0. 0.62(5)
O1 0.39(3) 0.20(2) 0. 0.39(3) 0. 0.52(3)
H1 3.31(8) 1.66(4) 0. 3.31(8) 0. 0.82(6)

loop_
_atom_site_label
_atom_site_type_symbol
_atom_site_symmetry_multiplicity
_atom_site_Wyckoff_symbol
_atom_site_fract_x
_atom_site_fract_y
_atom_site_fract_z
_atom_site_occupancy
_atom_site_attached_hydrogens
_atom_site_calc_flag
Ca1 Ca2+ 1 a 0. 0. 0. 1. 0 d
O1 O2- 2 d 0.3333 0.6667 0.2346(2) 1. 0 d
H1 H1+ 2 d 0.3333 0.6667 0.4280(4) 1. 0 d

loop_
_atom_type_symbol
_atom_type_oxidation_number
Ca2+ 2.000
O2- -2.000
H1+ 1.000

_cod_duplicate_entry 1000045
